data_4306204
loop_
_publ_author_name
'Victor I. Ovcharenko'
'Galina V. Romanenko'
'Ksenia Yu. Maryunina'
'Artem S. Bogomyakov'
'Elena V. Gorelik'

_publ_section_title
;
Thermally Induced Magnetic Anomalies in Solvates of the
Bis(hexafluoroacetylacetonate)copper(II) Complex with Pyrazolyl-Substituted
Nitronyl Nitroxide
;
_journal_name_full 'Inorganic Chemistry'
_journal_page_first 9537
_journal_page_last 9552
_journal_paper_doi 10.1021/ic8011074
_journal_volume 47
_journal_year 2008
_chemical_formula_sum 'C26 H29.5 Cl0.5 Cu F12 N4 O6'
_chemical_formula_weight 803.30
_chemical_name_systematic
; 
 catena-(bis(m2-4,4,5,5-Tetramethyl-2-
 (1-butylpyrazole-4-yl)-4,5-dihydro-1H-
 imidazol-3-oxide-1-oxyl)-tetrakis(1,
 1,1,5,5,5-hexafluoropentan-2,4-
 dionato)-di-copper(ii)) chlorobutane solvate 
;
_space_group_IT_number 2
_symmetry_cell_setting triclinic
_symmetry_space_group_name_Hall '-P 1'
_symmetry_space_group_name_H-M 'P -1'
_atom_sites_solution_hydrogens geom
_atom_sites_solution_primary direct
_atom_sites_solution_secondary difmap
_audit_creation_method SHELXL-97
_cell_angle_alpha 100.038(5)
_cell_angle_beta 112.164(4)
_cell_angle_gamma 94.671(4)
_cell_formula_units_Z 2
_cell_length_a 10.512(4)
_cell_length_b 13.186(4)
_cell_length_c 13.521(4)
_cell_measurement_reflns_used 5613
_cell_measurement_temperature 30(2)
_cell_measurement_theta_max 26.64
_cell_measurement_theta_min 2.44
_cell_volume 1686.7(10)
_computing_cell_refinement 'Bruker SMART'
_computing_data_collection 'Bruker SMART'
_computing_data_reduction 'Bruker SAINT'
_computing_molecular_graphics 'Bruker SHELXTL'
_computing_publication_material 'Bruker SHELXTL'
_computing_structure_refinement 'SHELXL-97 (Sheldrick, 1997)'
_computing_structure_solution 'SHELXS-97 (Sheldrick, 1990)'
_diffrn_ambient_temperature 30(2)
_diffrn_measured_fraction_theta_full 0.964
_diffrn_measured_fraction_theta_max 0.964
_diffrn_measurement_device_type 'CCD area detector'
_diffrn_measurement_method 'phi and omega scans'
_diffrn_radiation_monochromator graphite
_diffrn_radiation_source 'fine-focus sealed tube'
_diffrn_radiation_type MoK\a
_diffrn_radiation_wavelength 0.71073
_diffrn_reflns_av_R_equivalents 0.0382
_diffrn_reflns_av_sigmaI/netI 0.0580
_diffrn_reflns_limit_h_max 13
_diffrn_reflns_limit_h_min -13
_diffrn_reflns_limit_k_max 16
_diffrn_reflns_limit_k_min -16
_diffrn_reflns_limit_l_max 16
_diffrn_reflns_limit_l_min -16
_diffrn_reflns_number 13955
_diffrn_reflns_theta_full 26.73
_diffrn_reflns_theta_max 26.73
_diffrn_reflns_theta_min 1.59
_exptl_absorpt_coefficient_mu 0.798
_exptl_absorpt_correction_type none
_exptl_crystal_density_diffrn 1.582
_exptl_crystal_density_method 'not measured'
_exptl_crystal_F_000 814
_refine_diff_density_max 1.319
_refine_diff_density_min -0.668
_refine_diff_density_rms 0.095
_refine_ls_extinction_coef 0.0000(7)
_refine_ls_extinction_expression Fc^*^=kFc[1+0.001xFc^2^\l^3^/sin(2\q)]^-1/4^
_refine_ls_extinction_method SHELXL
_refine_ls_goodness_of_fit_ref 0.648
_refine_ls_hydrogen_treatment mixed
_refine_ls_matrix_type full
_refine_ls_number_parameters 583
_refine_ls_number_reflns 6908
_refine_ls_number_restraints 0
_refine_ls_restrained_S_all 0.648
_refine_ls_R_factor_all 0.0555
_refine_ls_R_factor_gt 0.0477
_refine_ls_shift/su_max 2.729
_refine_ls_shift/su_mean 0.007
_refine_ls_structure_factor_coef Fsqd
_refine_ls_weighting_details 'calc w=1/[\s^2^(Fo^2^)+(0.1189P)^2^+8.9287P] where P=(Fo^2^+2Fc^2^)/3'
_refine_ls_weighting_scheme calc
_refine_ls_wR_factor_gt 0.1283
_refine_ls_wR_factor_ref 0.1369
_reflns_number_gt 5977
_reflns_number_total 6908
_reflns_threshold_expression >2sigma(I)
_cod_data_source_file ic8011074_si_001_04.cif
_cod_data_source_block Bu_cl030
_cod_depositor_comments
;
The following automatic conversions were performed:
'_symmetry_cell_setting' value 'Triclinic' changed to 'triclinic'
according to '/home/saulius/struct/CIF-dictionaries/cif_core.dic'
dictionary named 'cif_core.dic' version 2.4.1 from 2010-06-29.

Automatic conversion script
Id: cif_fix_enum 1527 2010-12-29 10:47:43Z saulius 
;
_cod_original_formula_sum 'C26 H29.50 Cl0.50 Cu F12 N4 O6'
_cod_database_code 4306204

loop_
_symmetry_equiv_pos_as_xyz
'x, y, z'
'-x, -y, -z'

loop_
_atom_site_label
_atom_site_type_symbol
_atom_site_fract_x
_atom_site_fract_y
_atom_site_fract_z
_atom_site_U_iso_or_equiv
_atom_site_adp_type
_atom_site_occupancy
_atom_site_symmetry_multiplicity
_atom_site_calc_flag
_atom_site_refinement_flags
_atom_site_disorder_assembly
_atom_site_disorder_group
Cu1 Cu 0.0000 1.0000 0.5000 0.01220(14) Uani 1 2 d S . .
O1 O 0.1104(2) 0.91093(15) 0.44253(16) 0.0146(4) Uani 1 1 d . . .
C1 C 0.2611(3) 0.8591(2) 0.3583(2) 0.0157(6) Uani 1 1 d . . .
F1 F 0.16349(19) 0.82584(14) 0.25491(14) 0.0225(4) Uani 1 1 d . . .
F2 F 0.27855(19) 0.77563(13) 0.40413(15) 0.0218(4) Uani 1 1 d . . .
F3 F 0.38180(18) 0.89112(13) 0.35065(15) 0.0197(4) Uani 1 1 d . . .
C2 C 0.2127(3) 0.9453(2) 0.4227(2) 0.0128(5) Uani 1 1 d . . .
C3 C 0.2814(3) 1.0482(2) 0.4493(2) 0.0148(5) Uani 1 1 d . . .
H3A H 0.357(3) 1.059(2) 0.431(2) 0.000(6) Uiso 1 1 d . . .
C4 C 0.2357(3) 1.1308(2) 0.5023(2) 0.0132(5) Uani 1 1 d . . .
C5 C 0.3162(3) 1.2434(2) 0.5282(2) 0.0145(5) Uani 1 1 d . . .
F4 F 0.41861(18) 1.24740(13) 0.49179(14) 0.0184(4) Uani 1 1 d . . .
F5 F 0.381(3) 1.2768(18) 0.6460(17) 0.009(2) Uani 0.50 1 d P . .
F6 F 0.22805(18) 1.30686(13) 0.48216(15) 0.0195(4) Uani 1 1 d . . .
F5A F 0.366(3) 1.2876(19) 0.6288(18) 0.014(3) Uani 0.50 1 d P . .
O2 O 0.1364(2) 1.12717(15) 0.53271(16) 0.0145(4) Uani 1 1 d . . .
Cu2 Cu -0.5000 0.5000 0.0000 0.01246(14) Uani 1 2 d S . .
O3 O -0.6632(2) 0.56813(15) -0.01152(16) 0.0141(4) Uani 1 1 d . . .
C6 C -0.8403(3) 0.6399(2) 0.0310(2) 0.0147(6) Uani 1 1 d . . .
F7 F -0.92650(18) 0.60814(14) -0.07621(14) 0.0208(4) Uani 1 1 d . . .
F8 F -0.796(2) 0.7461(17) 0.043(3) 0.014(3) Uani 0.50 1 d P . .
F9 F -0.91784(18) 0.62849(13) 0.08971(15) 0.0195(4) Uani 1 1 d . . .
F8A F -0.792(2) 0.7394(18) 0.057(3) 0.017(4) Uani 0.50 1 d P . .
C7 C -0.7162(3) 0.5786(2) 0.0595(2) 0.0143(5) Uani 1 1 d . . .
C8 C -0.6748(3) 0.5445(2) 0.1576(3) 0.0183(6) Uani 1 1 d . . .
H8A H -0.719(3) 0.562(3) 0.203(3) 0.011(8) Uiso 1 1 d . . .
C9 C -0.5644(3) 0.4868(2) 0.1887(2) 0.0164(6) Uani 1 1 d . . .
C10 C -0.5320(3) 0.4502(2) 0.2982(3) 0.0205(6) Uani 1 1 d . . .
F10 F -0.5474(2) 0.52248(15) 0.37501(15) 0.0247(4) Uani 1 1 d . . .
F11 F -0.6204(2) 0.36221(15) 0.28096(17) 0.0312(5) Uani 1 1 d . . .
F12 F -0.4026(15) 0.4188(13) 0.3410(15) 0.0154(18) Uani 0.50 1 d P . .
F12A F -0.402(2) 0.4414(13) 0.3378(18) 0.033(4) Uani 0.50 1 d P . .
O4 O -0.4912(2) 0.45656(15) 0.13667(17) 0.0154(4) Uani 1 1 d . . .
O01 O -0.0875(2) 1.02649(15) 0.31792(16) 0.0148(4) Uani 1 1 d . . .
N1 N -0.2175(2) 1.03674(18) 0.2658(2) 0.0138(5) Uani 1 1 d . . .
C01 C -0.2609(3) 1.1417(2) 0.2506(2) 0.0143(5) Uani 1 1 d . . .
C02 C -0.2194(3) 1.1702(2) 0.1591(3) 0.0178(6) Uani 1 1 d . . .
H02A H -0.120(4) 1.172(3) 0.176(3) 0.018(9) Uiso 1 1 d . . .
H02B H -0.247(3) 1.236(3) 0.147(3) 0.009(8) Uiso 1 1 d . . .
H02C H -0.267(4) 1.121(3) 0.091(3) 0.024(9) Uiso 1 1 d . . .
C03 C -0.1851(3) 1.2246(2) 0.3581(3) 0.0173(6) Uani 1 1 d . . .
H03A H -0.092(4) 1.235(3) 0.374(3) 0.021(9) Uiso 1 1 d . . .
H03B H -0.200(4) 1.203(3) 0.419(3) 0.029(10) Uiso 1 1 d . . .
H03C H -0.227(4) 1.290(3) 0.348(3) 0.024(9) Uiso 1 1 d . . .
C04 C -0.4224(3) 1.1129(2) 0.2143(2) 0.0158(6) Uani 1 1 d . . .
C05 C -0.5115(3) 1.1673(2) 0.1273(3) 0.0186(6) Uani 1 1 d . . .
H05A H -0.608(4) 1.148(3) 0.116(3) 0.012(8) Uiso 1 1 d . . .
H05B H -0.498(4) 1.144(3) 0.060(3) 0.023(9) Uiso 1 1 d . . .
H05D H -0.480(4) 1.242(3) 0.152(3) 0.030(10) Uiso 1 1 d . . .
C06 C -0.4671(3) 1.1223(2) 0.3115(3) 0.0177(6) Uani 1 1 d . . .
H06A H -0.568(4) 1.092(3) 0.286(3) 0.019(9) Uiso 1 1 d . . .
H06B H -0.453(4) 1.193(3) 0.350(3) 0.019(9) Uiso 1 1 d . . .
H06C H -0.417(4) 1.094(3) 0.369(3) 0.026(10) Uiso 1 1 d . . .
N2 N -0.4435(3) 0.99682(18) 0.1658(2) 0.0145(5) Uani 1 1 d . . .
O02 O -0.5647(2) 0.94325(16) 0.10582(17) 0.0177(4) Uani 1 1 d . . .
C07 C -0.3230(3) 0.9570(2) 0.2050(2) 0.0135(5) Uani 1 1 d . . .
C08 C -0.3099(3) 0.8471(2) 0.1851(2) 0.0139(5) Uani 1 1 d . . .
C09 C -0.4151(3) 0.7591(2) 0.1223(2) 0.0145(5) Uani 1 1 d . . .
H09A H -0.517(3) 0.758(3) 0.083(3) 0.010(8) Uiso 1 1 d . . .
N3 N -0.3611(3) 0.67018(18) 0.1222(2) 0.0150(5) Uani 1 1 d . . .
N4 N -0.2205(2) 0.70063(18) 0.1851(2) 0.0147(5) Uani 1 1 d . . .
C041 C -0.1271(3) 0.6231(2) 0.2151(2) 0.0151(6) Uani 1 1 d . . .
H04A H -0.037(4) 0.653(3) 0.228(3) 0.012(8) Uiso 1 1 d . . .
H04B H -0.159(3) 0.568(3) 0.155(3) 0.010(8) Uiso 1 1 d . . .
C042 C -0.1282(3) 0.5870(2) 0.3168(3) 0.0192(6) Uani 1 1 d . . .
H04C H -0.225(5) 0.567(3) 0.307(4) 0.037(11) Uiso 1 1 d . . .
H04D H -0.086(3) 0.646(3) 0.382(3) 0.014(8) Uiso 1 1 d . . .
C043 C -0.0452(3) 0.4958(2) 0.3404(3) 0.0203(6) Uani 1 1 d . . .
H04E H -0.057(4) 0.474(3) 0.402(3) 0.017(8) Uiso 1 1 d . . .
H04F H -0.086(4) 0.437(3) 0.276(3) 0.015(8) Uiso 1 1 d . . .
C044 C 0.1104(4) 0.5250(3) 0.3692(3) 0.0275(7) Uani 1 1 d . . .
H04G H 0.159(5) 0.465(4) 0.382(4) 0.039(12) Uiso 1 1 d . . .
H04H H 0.145(5) 0.591(4) 0.438(4) 0.056(15) Uiso 1 1 d . . .
H04I H 0.127(4) 0.541(4) 0.310(4) 0.038(12) Uiso 1 1 d . . .
C010 C -0.1864(3) 0.8051(2) 0.2238(2) 0.0141(5) Uani 1 1 d . . .
H01A H -0.0961 0.8429 0.2686 0.022(9) Uiso 1 1 calc R . .
Cl1S Cl -0.83530(15) 0.17780(11) 0.21770(12) 0.0207(3) Uani 0.50 1 d P . .
C1S C -0.8880(6) 0.0614(5) 0.1549(4) 0.0596(16) Uani 1 1 d . . .
H1E H -0.8079 0.0234 0.1668 0.044(12) Uiso 1 1 calc R . .
H2F H -0.9509 0.0279 0.1832 0.056(15) Uiso 1 1 calc R . .
C2S C -0.9666(6) 0.0553(4) 0.0310(4) 0.0581(15) Uani 1 1 d . . .
H3E H -1.0394 0.1004 0.0201 0.060(15) Uiso 1 1 calc R . .
H4F H -0.9007 0.0818 0.0014 0.063(16) Uiso 1 1 calc R . .

loop_
_atom_site_aniso_label
_atom_site_aniso_U_11
_atom_site_aniso_U_22
_atom_site_aniso_U_33
_atom_site_aniso_U_23
_atom_site_aniso_U_13
_atom_site_aniso_U_12
Cu1 0.0139(2) 0.0073(2) 0.0158(3) 0.00166(17) 0.00725(19) -0.00037(17)
O1 0.0151(10) 0.0120(9) 0.0170(10) 0.0054(8) 0.0059(8) 0.0019(7)
C1 0.0165(14) 0.0104(13) 0.0205(14) 0.0036(11) 0.0077(11) 0.0013(10)
F1 0.0228(9) 0.0203(9) 0.0190(9) -0.0031(7) 0.0058(7) 0.0017(7)
F2 0.0298(10) 0.0108(8) 0.0304(10) 0.0081(7) 0.0163(8) 0.0055(7)
F3 0.0190(8) 0.0139(8) 0.0294(10) 0.0015(7) 0.0152(7) 0.0006(7)
C2 0.0143(13) 0.0111(13) 0.0122(13) 0.0044(10) 0.0034(10) 0.0037(10)
C3 0.0144(13) 0.0129(13) 0.0168(14) 0.0018(10) 0.0070(11) -0.0001(10)
C4 0.0139(13) 0.0106(12) 0.0132(13) 0.0045(10) 0.0029(10) -0.0001(10)
C5 0.0171(13) 0.0100(12) 0.0174(14) 0.0028(10) 0.0081(11) 0.0020(10)
F4 0.0206(9) 0.0117(8) 0.0257(9) 0.0026(7) 0.0136(7) -0.0012(6)
F5 0.017(4) 0.006(5) 0.002(5) 0.006(3) -0.002(4) 0.003(3)
F6 0.0222(9) 0.0107(8) 0.0277(10) 0.0083(7) 0.0104(7) 0.0036(6)
F5A 0.019(6) 0.011(4) 0.012(7) 0.012(3) 0.002(5) 0.002(3)
O2 0.0172(10) 0.0098(9) 0.0173(10) 0.0031(7) 0.0079(8) 0.0013(7)
Cu2 0.0147(2) 0.0089(2) 0.0158(3) 0.00343(17) 0.00801(19) 0.00190(17)
O3 0.0166(10) 0.0101(9) 0.0172(10) 0.0018(7) 0.0091(8) 0.0016(7)
C6 0.0172(13) 0.0106(13) 0.0182(14) 0.0025(10) 0.0094(11) 0.0025(10)
F7 0.0194(9) 0.0212(9) 0.0179(9) 0.0005(7) 0.0046(7) 0.0046(7)
F8 0.025(4) 0.001(3) 0.015(5) 0.004(5) 0.006(3) -0.003(4)
F9 0.0212(9) 0.0179(8) 0.0263(9) 0.0075(7) 0.0151(7) 0.0062(7)
F8A 0.021(4) 0.015(5) 0.026(9) 0.017(3) 0.014(4) 0.012(3)
C7 0.0161(13) 0.0059(12) 0.0191(14) 0.0011(10) 0.0064(11) -0.0007(10)
C8 0.0237(15) 0.0149(14) 0.0221(15) 0.0055(11) 0.0144(13) 0.0053(11)
C9 0.0205(14) 0.0102(13) 0.0190(14) 0.0034(11) 0.0086(12) 0.0010(11)
C10 0.0238(16) 0.0213(15) 0.0226(15) 0.0109(12) 0.0122(13) 0.0095(12)
F10 0.0363(11) 0.0243(10) 0.0195(9) 0.0083(7) 0.0147(8) 0.0123(8)
F11 0.0490(13) 0.0193(9) 0.0365(11) 0.0144(8) 0.0257(10) 0.0052(9)
F12 0.018(3) 0.017(5) 0.022(3) 0.021(3) 0.011(2) 0.018(3)
F12A 0.053(5) 0.037(9) 0.035(4) 0.032(5) 0.029(3) 0.032(5)
O4 0.0181(10) 0.0105(9) 0.0191(10) 0.0028(8) 0.0097(8) 0.0004(7)
O01 0.0147(9) 0.0125(9) 0.0157(10) 0.0032(7) 0.0045(8) 0.0012(7)
N1 0.0171(12) 0.0083(11) 0.0166(12) 0.0032(9) 0.0073(9) 0.0017(9)
C01 0.0211(14) 0.0080(12) 0.0145(13) 0.0037(10) 0.0072(11) 0.0024(10)
C02 0.0221(15) 0.0133(14) 0.0207(15) 0.0060(11) 0.0108(12) 0.0011(11)
C03 0.0215(15) 0.0099(13) 0.0202(15) 0.0041(11) 0.0080(12) 0.0016(11)
C04 0.0209(14) 0.0084(12) 0.0163(14) 0.0023(10) 0.0061(11) 0.0013(10)
C05 0.0233(16) 0.0125(14) 0.0199(15) 0.0053(11) 0.0074(12) 0.0042(11)
C06 0.0217(15) 0.0141(14) 0.0199(15) 0.0057(12) 0.0099(12) 0.0052(11)
N2 0.0185(12) 0.0094(11) 0.0160(12) 0.0029(9) 0.0074(10) 0.0023(9)
O02 0.0154(10) 0.0160(10) 0.0194(10) 0.0034(8) 0.0053(8) -0.0008(8)
C07 0.0166(13) 0.0102(13) 0.0138(13) 0.0019(10) 0.0068(11) 0.0000(10)
C08 0.0176(14) 0.0109(13) 0.0157(13) 0.0031(10) 0.0092(11) 0.0027(10)
C09 0.0162(14) 0.0114(13) 0.0162(13) 0.0048(10) 0.0064(11) 0.0007(10)
N3 0.0168(12) 0.0109(11) 0.0167(12) 0.0029(9) 0.0065(9) 0.0003(9)
N4 0.0154(12) 0.0099(11) 0.0175(12) 0.0017(9) 0.0060(9) 0.0012(9)
C041 0.0160(14) 0.0106(13) 0.0180(14) 0.0019(11) 0.0068(11) 0.0019(11)
C042 0.0208(15) 0.0167(14) 0.0215(15) 0.0064(12) 0.0089(12) 0.0036(12)
C043 0.0245(16) 0.0151(14) 0.0210(16) 0.0058(12) 0.0084(12) 0.0006(12)
C044 0.0254(17) 0.0257(17) 0.038(2) 0.0167(15) 0.0150(15) 0.0079(14)
C010 0.0166(13) 0.0094(12) 0.0138(13) 0.0000(10) 0.0055(11) -0.0025(10)
Cl1S 0.0186(7) 0.0162(7) 0.0240(7) 0.0030(5) 0.0064(6) -0.0020(5)
C1S 0.076(3) 0.096(4) 0.048(3) 0.051(3) 0.045(3) 0.067(3)
C2S 0.075(3) 0.097(4) 0.044(3) 0.049(3) 0.044(3) 0.069(3)

loop_
_atom_type_symbol
_atom_type_description
_atom_type_scat_dispersion_real
_atom_type_scat_dispersion_imag
_atom_type_scat_source
C C 0.0033 0.0016 'International Tables Vol C Tables 4.2.6.8 and 6.1.1.4'
H H 0.0000 0.0000 'International Tables Vol C Tables 4.2.6.8 and 6.1.1.4'
N N 0.0061 0.0033 'International Tables Vol C Tables 4.2.6.8 and 6.1.1.4'
O O 0.0106 0.0060 'International Tables Vol C Tables 4.2.6.8 and 6.1.1.4'
F F 0.0171 0.0103 'International Tables Vol C Tables 4.2.6.8 and 6.1.1.4'
Cl Cl 0.1484 0.1585 'International Tables Vol C Tables 4.2.6.8 and 6.1.1.4'
Cu Cu 0.3201 1.2651 'International Tables Vol C Tables 4.2.6.8 and 6.1.1.4'

loop_
_geom_angle_atom_site_label_1
_geom_angle_atom_site_label_2
_geom_angle_atom_site_label_3
_geom_angle
_geom_angle_site_symmetry_1
_geom_angle_site_symmetry_3
_geom_angle_publ_flag
O1 Cu1 O1 179.999(1) . 2_576 ?
O1 Cu1 O2 91.83(8) . . ?
O1 Cu1 O2 88.17(8) 2_576 . ?
O1 Cu1 O2 88.17(8) . 2_576 ?
O1 Cu1 O2 91.83(8) 2_576 2_576 ?
O2 Cu1 O2 180.0 . 2_576 ?
O1 Cu1 O01 81.88(8) . . ?
O1 Cu1 O01 98.12(8) 2_576 . ?
O2 Cu1 O01 84.66(7) . . ?
O2 Cu1 O01 95.35(7) 2_576 . ?
O1 Cu1 O01 98.12(8) . 2_576 ?
O1 Cu1 O01 81.88(8) 2_576 2_576 ?
O2 Cu1 O01 95.35(7) . 2_576 ?
O2 Cu1 O01 84.65(7) 2_576 2_576 ?
O01 Cu1 O01 180.00(13) . 2_576 ?
C2 O1 Cu1 124.50(18) . . ?
F2 C1 F3 107.4(2) . . ?
F2 C1 F1 107.3(2) . . ?
F3 C1 F1 107.1(2) . . ?
F2 C1 C2 111.5(2) . . ?
F3 C1 C2 113.5(2) . . ?
F1 C1 C2 109.7(2) . . ?
O1 C2 C3 128.6(3) . . ?
O1 C2 C1 113.0(2) . . ?
C3 C2 C1 118.4(2) . . ?
C2 C3 C4 120.6(3) . . ?
O2 C4 C3 129.0(3) . . ?
O2 C4 C5 113.3(2) . . ?
C3 C4 C5 117.7(2) . . ?
F5A C5 F4 108.8(14) . . ?
F5A C5 F6 102.6(10) . . ?
F4 C5 F6 107.9(2) . . ?
F5A C5 F5 9.9(17) . . ?
F4 C5 F5 107.1(12) . . ?
F6 C5 F5 112.1(9) . . ?
F5A C5 C4 113.6(12) . . ?
F4 C5 C4 113.1(2) . . ?
F6 C5 C4 110.2(2) . . ?
F5 C5 C4 106.5(10) . . ?
C4 O2 Cu1 124.43(18) . . ?
O3 Cu2 O3 180.0 . 2_465 ?
O3 Cu2 O4 92.20(8) . . ?
O3 Cu2 O4 87.80(8) 2_465 . ?
O3 Cu2 O4 87.80(8) . 2_465 ?
O3 Cu2 O4 92.20(8) 2_465 2_465 ?
O4 Cu2 O4 179.999(1) . 2_465 ?
O3 Cu2 N3 85.12(8) . . ?
O3 Cu2 N3 94.88(8) 2_465 . ?
O4 Cu2 N3 86.31(8) . . ?
O4 Cu2 N3 93.69(8) 2_465 . ?
C7 O3 Cu2 124.86(19) . . ?
F8A C6 F9 105.0(12) . . ?
F8A C6 F7 111.7(15) . . ?
F9 C6 F7 107.2(2) . . ?
F8A C6 F8 8(3) . . ?
F9 C6 F8 109.9(11) . . ?
F7 C6 F8 103.6(13) . . ?
F8A C6 C7 108.7(10) . . ?
F9 C6 C7 113.2(2) . . ?
F7 C6 C7 110.9(2) . . ?
F8 C6 C7 111.5(10) . . ?
O3 C7 C8 128.5(3) . . ?
O3 C7 C6 113.4(2) . . ?
C8 C7 C6 118.1(3) . . ?
C7 C8 C9 121.6(3) . . ?
O4 C9 C8 128.2(3) . . ?
O4 C9 C10 115.2(3) . . ?
C8 C9 C10 116.5(3) . . ?
F12A C10 F10 105.2(10) . . ?
F12A C10 F11 114.7(8) . . ?
F10 C10 F11 107.3(2) . . ?
F12A C10 F12 12.5(13) . . ?
F10 C10 F12 110.0(8) . . ?
F11 C10 F12 102.2(7) . . ?
F12A C10 C9 107.7(10) . . ?
F10 C10 C9 112.0(2) . . ?
F11 C10 C9 110.0(3) . . ?
F12 C10 C9 114.7(8) . . ?
C9 O4 Cu2 123.97(19) . . ?
N1 O01 Cu1 122.45(16) . . ?
O01 N1 C07 125.1(2) . . ?
O01 N1 C01 122.3(2) . . ?
C07 N1 C01 111.8(2) . . ?
N1 C01 C03 110.1(2) . . ?
N1 C01 C02 106.7(2) . . ?
C03 C01 C02 110.3(2) . . ?
N1 C01 C04 100.0(2) . . ?
C03 C01 C04 115.4(2) . . ?
C02 C01 C04 113.5(2) . . ?
N2 C04 C05 109.7(2) . . ?
N2 C04 C06 106.0(2) . . ?
C05 C04 C06 111.4(2) . . ?
N2 C04 C01 100.3(2) . . ?
C05 C04 C01 115.1(2) . . ?
C06 C04 C01 113.3(2) . . ?
O02 N2 C07 125.6(2) . . ?
O02 N2 C04 122.3(2) . . ?
C07 N2 C04 111.6(2) . . ?
N1 C07 N2 108.7(2) . . ?
N1 C07 C08 125.6(3) . . ?
N2 C07 C08 125.7(2) . . ?
C010 C08 C09 104.7(2) . . ?
C010 C08 C07 126.3(3) . . ?
C09 C08 C07 129.0(3) . . ?
N3 C09 C08 111.1(2) . . ?
C09 N3 N4 105.1(2) . . ?
C09 N3 Cu2 122.06(19) . . ?
N4 N3 Cu2 131.95(17) . . ?
C010 N4 N3 112.1(2) . . ?
C010 N4 C041 126.2(2) . . ?
N3 N4 C041 121.3(2) . . ?
N4 C041 C042 111.9(2) . . ?
C041 C042 C043 112.2(3) . . ?
C044 C043 C042 113.8(3) . . ?
N4 C010 C08 107.0(2) . . ?
C2S C1S Cl1S 109.9(4) . . ?
C2S C2S C1S 111.4(5) 2_355 . ?

loop_
_geom_bond_atom_site_label_1
_geom_bond_atom_site_label_2
_geom_bond_distance
_geom_bond_site_symmetry_2
_geom_bond_publ_flag
Cu1 O1 1.978(2) . ?
Cu1 O1 1.978(2) 2_576 ?
Cu1 O2 1.984(2) . ?
Cu1 O2 1.984(2) 2_576 ?
Cu1 O01 2.382(2) . ?
Cu1 O01 2.382(2) 2_576 ?
O1 C2 1.270(3) . ?
C1 F2 1.346(3) . ?
C1 F3 1.352(3) . ?
C1 F1 1.353(3) . ?
C1 C2 1.547(4) . ?
C2 C3 1.403(4) . ?
C3 C4 1.415(4) . ?
C4 O2 1.258(3) . ?
C4 C5 1.560(4) . ?
C5 F5A 1.27(2) . ?
C5 F4 1.343(3) . ?
C5 F6 1.349(3) . ?
C5 F5 1.44(2) . ?
Cu2 O3 1.968(2) . ?
Cu2 O3 1.968(2) 2_465 ?
Cu2 O4 2.000(2) . ?
Cu2 O4 2.000(2) 2_465 ?
Cu2 N3 2.500(2) . ?
O3 C7 1.274(3) . ?
C6 F8A 1.31(2) . ?
C6 F9 1.351(3) . ?
C6 F7 1.354(3) . ?
C6 F8 1.40(2) . ?
C6 C7 1.550(4) . ?
C7 C8 1.398(4) . ?
C8 C9 1.411(4) . ?
C9 O4 1.267(4) . ?
C9 C10 1.560(4) . ?
C10 F12A 1.29(2) . ?
C10 F10 1.349(4) . ?
C10 F11 1.353(4) . ?
C10 F12 1.392(15) . ?
O01 N1 1.311(3) . ?
N1 C07 1.354(4) . ?
N1 C01 1.516(3) . ?
C01 C03 1.541(4) . ?
C01 C02 1.549(4) . ?
C01 C04 1.571(4) . ?
C04 N2 1.518(3) . ?
C04 C05 1.532(4) . ?
C04 C06 1.544(4) . ?
N2 O02 1.286(3) . ?
N2 C07 1.364(4) . ?
C07 C08 1.455(4) . ?
C08 C010 1.404(4) . ?
C08 C09 1.424(4) . ?
C09 N3 1.344(4) . ?
N3 N4 1.381(3) . ?
N4 C010 1.351(4) . ?
N4 C041 1.477(4) . ?
C041 C042 1.534(4) . ?
C042 C043 1.550(4) . ?
C043 C044 1.529(5) . ?
Cl1S C1S 1.561(6) . ?
C1S C2S 1.547(6) . ?
C2S C2S 1.512(12) 2_355 ?
